data_2226721
loop_
_publ_author_name
'Al-Dajani, Mohammad T. M.'
'Abdallah, Hassan H.'
'Mohamed, Nornisah'
'Quah, Ching Kheng'
'Fun, Hoong-Kun'

_publ_section_title
;
 Triethylammonium 4-nitrobenzenesulfonate
;
_journal_coeditor_code WN2392
_journal_issue 7
_journal_name_full 'Acta Crystallographica Section E'
_journal_page_first o1647
_journal_paper_doi 10.1107/S1600536810021379
_journal_volume 66
_journal_year 2010
_chemical_formula_iupac 'C6 H16 N +, C6 H4 N O5 S -'
_chemical_formula_moiety 'C6 H16 N +, C6 H4 N O5 S -'
_chemical_formula_sum 'C12 H20 N2 O5 S'
_chemical_formula_weight 304.36
_chemical_name_systematic
;
Triethylammonium 4-nitrobenzenesulfonate
;
_space_group_IT_number 61
_symmetry_cell_setting orthorhombic
_symmetry_space_group_name_Hall '-P 2ac 2ab'
_symmetry_space_group_name_H-M 'P b c a'
_atom_sites_solution_hydrogens geom
_atom_sites_solution_primary direct
_atom_sites_solution_secondary difmap
_audit_creation_method SHELXL-97
_cell_angle_alpha 90.00
_cell_angle_beta 90.00
_cell_angle_gamma 90.00
_cell_formula_units_Z 8
_cell_length_a 7.8015(14)
_cell_length_b 12.669(2)
_cell_length_c 29.910(6)
_cell_measurement_reflns_used 2801
_cell_measurement_temperature 100
_cell_measurement_theta_max 30.93
_cell_measurement_theta_min 2.72
_cell_volume 2956.2(9)
_computing_cell_refinement 'SAINT (Bruker, 2009)'
_computing_data_collection 'APEX2 (Bruker, 2009)'
_computing_data_reduction 'SAINT (Bruker, 2009)'
_computing_molecular_graphics 'SHELXTL (Sheldrick, 2008)'
_computing_publication_material
;
SHELXTL (Sheldrick, 2008) and PLATON (Spek, 2009)
;
_computing_structure_refinement 'SHELXTL (Sheldrick, 2008)'
_computing_structure_solution 'SHELXTL (Sheldrick, 2008)'
_diffrn_ambient_temperature 100
_diffrn_measured_fraction_theta_full 0.990
_diffrn_measured_fraction_theta_max 0.990
_diffrn_measurement_device_type
;
Bruker SMART APEXII DUO CCD area-detector diffractometer
;
_diffrn_measurement_method '\f and \w scans'
_diffrn_radiation_monochromator graphite
_diffrn_radiation_source 'fine-focus sealed tube'
_diffrn_radiation_type MoK\a
_diffrn_radiation_wavelength 0.71073
_diffrn_reflns_av_R_equivalents 0.0639
_diffrn_reflns_av_sigmaI/netI 0.0600
_diffrn_reflns_limit_h_max 12
_diffrn_reflns_limit_h_min -8
_diffrn_reflns_limit_k_max 19
_diffrn_reflns_limit_k_min -9
_diffrn_reflns_limit_l_max 46
_diffrn_reflns_limit_l_min -40
_diffrn_reflns_number 21787
_diffrn_reflns_theta_full 33.22
_diffrn_reflns_theta_max 33.22
_diffrn_reflns_theta_min 1.36
_diffrn_standards_number 0
_exptl_absorpt_coefficient_mu 0.239
_exptl_absorpt_correction_T_max 0.9666
_exptl_absorpt_correction_T_min 0.9497
_exptl_absorpt_correction_type multi-scan
_exptl_absorpt_process_details '(<i>SADABS</i>; Bruker, 2009)'
_exptl_crystal_colour yellow
_exptl_crystal_density_diffrn 1.368
_exptl_crystal_density_method 'not measured'
_exptl_crystal_description block
_exptl_crystal_F_000 1296
_exptl_crystal_size_max 0.218
_exptl_crystal_size_mid 0.183
_exptl_crystal_size_min 0.143
_refine_diff_density_max 0.552
_refine_diff_density_min -0.467
_refine_ls_extinction_method none
_refine_ls_goodness_of_fit_ref 1.010
_refine_ls_hydrogen_treatment refall
_refine_ls_matrix_type full
_refine_ls_number_parameters 261
_refine_ls_number_reflns 5605
_refine_ls_number_restraints 0
_refine_ls_restrained_S_all 1.010
_refine_ls_R_factor_all 0.0745
_refine_ls_R_factor_gt 0.0457
_refine_ls_shift/su_max_lt 0.001
_refine_ls_shift/su_mean 0.000
_refine_ls_structure_factor_coef Fsqd
_refine_ls_weighting_details 'calc w=1/[\s^2^(Fo^2^)+(0.0731P)^2^+0.0000P] where P=(Fo^2^+2Fc^2^)/3'
_refine_ls_weighting_scheme calc
_refine_ls_wR_factor_gt 0.1140
_refine_ls_wR_factor_ref 0.1347
_reflns_number_gt 3985
_reflns_number_total 5605
_reflns_threshold_expression I>2\s(I)
_cod_data_source_file wn2392.cif
_cod_data_source_block I
_cod_original_cell_volume 2956.3(9)
_cod_database_code 2226721
_cod_database_fobs_code 2226721

loop_
_symmetry_equiv_pos_as_xyz
'x, y, z'
'-x+1/2, -y, z+1/2'
'-x, y+1/2, -z+1/2'
'x+1/2, -y+1/2, -z'
'-x, -y, -z'
'x-1/2, y, -z-1/2'
'x, -y-1/2, z-1/2'
'-x-1/2, y-1/2, z'

loop_
_atom_site_type_symbol
_atom_site_label
_atom_site_fract_x
_atom_site_fract_y
_atom_site_fract_z
_atom_site_U_iso_or_equiv
_atom_site_adp_type
_atom_site_calc_flag
_atom_site_refinement_flags
_atom_site_occupancy
_atom_site_disorder_assembly
_atom_site_disorder_group
S S1 0.38577(5) 0.17193(3) 0.095990(11) 0.01330(9) Uani d . 1 . .
O O1 0.2417(3) -0.17343(11) 0.26000(4) 0.0524(5) Uani d . 1 . .
O O2 0.37185(19) -0.05239(12) 0.29767(4) 0.0372(3) Uani d . 1 . .
O O3 0.25347(14) 0.13583(9) 0.06573(3) 0.0195(2) Uani d . 1 . .
O O4 0.55993(14) 0.14889(8) 0.07988(3) 0.0172(2) Uani d . 1 . .
O O5 0.36886(15) 0.28080(8) 0.11063(4) 0.0206(2) Uani d . 1 . .
N N1 0.3145(2) -0.08793(12) 0.26271(4) 0.0265(3) Uani d . 1 . .
C C1 0.3331(2) -0.02431(12) 0.22174(5) 0.0184(3) Uani d . 1 . .
C C2 0.2606(2) -0.06215(11) 0.18258(5) 0.0174(3) Uani d . 1 . .
C C3 0.27633(19) -0.00053(11) 0.14418(5) 0.0157(3) Uani d . 1 . .
C C4 0.36392(18) 0.09467(10) 0.14563(4) 0.0134(2) Uani d . 1 . .
C C5 0.4376(2) 0.13060(12) 0.18557(5) 0.0187(3) Uani d . 1 . .
C C6 0.4220(2) 0.07070(13) 0.22423(5) 0.0214(3) Uani d . 1 . .
N N2 0.79571(17) 0.31410(9) 0.08449(4) 0.0151(2) Uani d . 1 . .
C C7 0.7094(2) 0.42076(11) 0.08501(5) 0.0192(3) Uani d . 1 . .
C C8 0.6060(2) 0.44251(13) 0.04323(6) 0.0239(3) Uani d . 1 . .
C C9 0.8950(2) 0.29787(13) 0.12722(5) 0.0212(3) Uani d . 1 . .
C C10 0.9187(2) 0.18278(14) 0.13903(6) 0.0242(3) Uani d . 1 . .
C C11 0.9015(2) 0.29386(12) 0.04305(5) 0.0166(3) Uani d . 1 . .
C C12 1.0456(2) 0.37245(13) 0.03620(5) 0.0206(3) Uani d . 1 . .
H H2A 0.195(3) -0.1264(16) 0.1819(6) 0.023(5) Uiso d . 1 . .
H H3A 0.215(3) -0.0242(14) 0.1159(6) 0.021(5) Uiso d . 1 . .
H H5A 0.498(3) 0.2009(16) 0.1862(6) 0.022(5) Uiso d . 1 . .
H H6A 0.471(3) 0.0962(17) 0.2514(7) 0.035(6) Uiso d . 1 . .
H H7A 0.641(3) 0.4184(16) 0.1120(7) 0.027(5) Uiso d . 1 . .
H H7B 0.807(3) 0.4712(16) 0.0893(6) 0.020(5) Uiso d . 1 . .
H H8A 0.679(3) 0.4491(16) 0.0171(6) 0.027(5) Uiso d . 1 . .
H H8B 0.517(3) 0.3859(17) 0.0374(7) 0.028(5) Uiso d . 1 . .
H H8C 0.529(3) 0.5072(17) 0.0482(7) 0.028(5) Uiso d . 1 . .
H H9A 1.007(3) 0.3338(14) 0.1233(6) 0.020(5) Uiso d . 1 . .
H H9B 0.830(3) 0.3364(16) 0.1497(7) 0.027(5) Uiso d . 1 . .
H H10A 0.981(3) 0.1804(17) 0.1669(8) 0.039(6) Uiso d . 1 . .
H H10B 0.989(3) 0.1457(18) 0.1178(7) 0.036(6) Uiso d . 1 . .
H H10C 0.817(4) 0.147(2) 0.1432(7) 0.042(6) Uiso d . 1 . .
H H11A 0.825(3) 0.2928(14) 0.0187(6) 0.014(4) Uiso d . 1 . .
H H11B 0.954(3) 0.2213(15) 0.0474(6) 0.016(4) Uiso d . 1 . .
H H12A 1.143(3) 0.3620(15) 0.0569(6) 0.021(5) Uiso d . 1 . .
H H12B 1.008(3) 0.4425(17) 0.0365(6) 0.026(5) Uiso d . 1 . .
H H12C 1.100(3) 0.3593(19) 0.0071(8) 0.036(6) Uiso d . 1 . .
H H1N2 0.702(3) 0.2662(15) 0.0832(6) 0.017(4) Uiso d . 1 . .

loop_
_atom_site_aniso_label
_atom_site_aniso_U_11
_atom_site_aniso_U_22
_atom_site_aniso_U_33
_atom_site_aniso_U_12
_atom_site_aniso_U_13
_atom_site_aniso_U_23
S1 0.01496(15) 0.01173(14) 0.01322(16) 0.00071(12) -0.00004(11) 0.00010(10)
O1 0.0965(15) 0.0357(8) 0.0251(7) -0.0290(9) -0.0008(8) 0.0093(5)
O2 0.0421(8) 0.0529(9) 0.0166(6) -0.0118(7) -0.0060(5) 0.0093(5)
O3 0.0202(5) 0.0233(5) 0.0152(5) -0.0025(4) -0.0050(4) 0.0020(4)
O4 0.0169(5) 0.0156(4) 0.0191(5) 0.0004(4) 0.0036(4) -0.0003(4)
O5 0.0293(6) 0.0124(4) 0.0199(5) 0.0041(4) 0.0022(4) -0.0009(4)
N1 0.0325(8) 0.0300(7) 0.0170(6) -0.0024(6) 0.0024(6) 0.0060(5)
C1 0.0217(7) 0.0208(6) 0.0127(6) 0.0010(6) 0.0023(5) 0.0034(5)
C2 0.0213(7) 0.0147(6) 0.0163(6) -0.0011(6) 0.0024(5) -0.0002(5)
C3 0.0182(6) 0.0154(6) 0.0135(6) 0.0005(5) 0.0006(5) -0.0010(4)
C4 0.0138(6) 0.0139(5) 0.0126(6) 0.0020(5) 0.0004(5) -0.0007(4)
C5 0.0218(7) 0.0177(6) 0.0165(7) -0.0038(6) -0.0013(5) -0.0013(5)
C6 0.0248(8) 0.0255(7) 0.0139(6) -0.0031(6) -0.0035(6) -0.0012(5)
N2 0.0185(6) 0.0132(5) 0.0136(5) -0.0021(5) 0.0002(4) 0.0006(4)
C7 0.0242(7) 0.0130(6) 0.0203(7) 0.0007(6) 0.0035(6) -0.0009(5)
C8 0.0271(8) 0.0218(7) 0.0229(8) 0.0061(7) 0.0008(6) 0.0042(6)
C9 0.0294(8) 0.0224(7) 0.0119(6) -0.0032(6) -0.0020(6) 0.0014(5)
C10 0.0215(8) 0.0275(8) 0.0234(8) 0.0041(7) -0.0023(6) 0.0059(6)
C11 0.0215(7) 0.0165(6) 0.0117(6) 0.0018(6) 0.0004(5) -0.0013(5)
C12 0.0199(7) 0.0234(7) 0.0183(7) -0.0008(6) 0.0025(6) 0.0018(5)

loop_
_atom_type_symbol
_atom_type_description
_atom_type_scat_dispersion_real
_atom_type_scat_dispersion_imag
_atom_type_scat_source
C C 0.0033 0.0016 'International Tables Vol C Tables 4.2.6.8 and 6.1.1.4'
H H 0.0000 0.0000 'International Tables Vol C Tables 4.2.6.8 and 6.1.1.4'
N N 0.0061 0.0033 'International Tables Vol C Tables 4.2.6.8 and 6.1.1.4'
O O 0.0106 0.0060 'International Tables Vol C Tables 4.2.6.8 and 6.1.1.4'
S S 0.1246 0.1234 'International Tables Vol C Tables 4.2.6.8 and 6.1.1.4'

loop_
_geom_angle_atom_site_label_1
_geom_angle_atom_site_label_2
_geom_angle_atom_site_label_3
_geom_angle_site_symmetry_1
_geom_angle_site_symmetry_3
_geom_angle
_geom_angle_publ_flag
O3 S1 O5 . . 115.07(7) ?
O3 S1 O4 . . 113.04(7) ?
O5 S1 O4 . . 111.77(7) ?
O3 S1 C4 . . 106.18(6) ?
O5 S1 C4 . . 105.13(6) ?
O4 S1 C4 . . 104.57(6) ?
O2 N1 O1 . . 123.45(14) ?
O2 N1 C1 . . 118.27(14) ?
O1 N1 C1 . . 118.28(14) ?
C2 C1 C6 . . 123.21(13) ?
C2 C1 N1 . . 118.25(14) ?
C6 C1 N1 . . 118.53(13) ?
C1 C2 C3 . . 117.81(14) ?
C1 C2 H2A . . 121.8(11) ?
C3 C2 H2A . . 120.3(11) ?
C4 C3 C2 . . 120.31(13) ?
C4 C3 H3A . . 120.9(11) ?
C2 C3 H3A . . 118.6(11) ?
C3 C4 C5 . . 120.74(13) ?
C3 C4 S1 . . 119.83(10) ?
C5 C4 S1 . . 119.42(11) ?
C6 C5 C4 . . 119.75(14) ?
C6 C5 H5A . . 120.6(10) ?
C4 C5 H5A . . 119.6(10) ?
C5 C6 C1 . . 118.18(14) ?
C5 C6 H6A . . 119.3(14) ?
C1 C6 H6A . . 122.6(14) ?
C9 N2 C7 . . 110.01(12) ?
C9 N2 C11 . . 113.05(12) ?
C7 N2 C11 . . 113.83(11) ?
C9 N2 H1N2 . . 110.1(11) ?
C7 N2 H1N2 . . 103.1(11) ?
C11 N2 H1N2 . . 106.2(11) ?
N2 C7 C8 . . 113.10(12) ?
N2 C7 H7A . . 103.1(12) ?
C8 C7 H7A . . 113.7(13) ?
N2 C7 H7B . . 103.5(12) ?
C8 C7 H7B . . 113.2(11) ?
H7A C7 H7B . . 109.3(16) ?
C7 C8 H8A . . 111.7(13) ?
C7 C8 H8B . . 112.2(11) ?
H8A C8 H8B . . 108.7(16) ?
C7 C8 H8C . . 109.8(11) ?
H8A C8 H8C . . 113.0(16) ?
H8B C8 H8C . . 101.0(17) ?
N2 C9 C10 . . 113.09(13) ?
N2 C9 H9A . . 106.9(11) ?
C10 C9 H9A . . 111.2(11) ?
N2 C9 H9B . . 104.5(13) ?
C10 C9 H9B . . 112.7(12) ?
H9A C9 H9B . . 108.0(16) ?
C9 C10 H10A . . 107.0(13) ?
C9 C10 H10B . . 112.8(13) ?
H10A C10 H10B . . 106(2) ?
C9 C10 H10C . . 113.7(16) ?
H10A C10 H10C . . 107.5(19) ?
H10B C10 H10C . . 110(2) ?
N2 C11 C12 . . 113.86(12) ?
N2 C11 H11A . . 106.8(11) ?
C12 C11 H11A . . 112.1(11) ?
N2 C11 H11B . . 105.6(10) ?
C12 C11 H11B . . 108.3(11) ?
H11A C11 H11B . . 109.9(15) ?
C11 C12 H12A . . 113.4(11) ?
C11 C12 H12B . . 113.1(13) ?
H12A C12 H12B . . 111.1(17) ?
C11 C12 H12C . . 109.2(14) ?
H12A C12 H12C . . 101.6(17) ?
H12B C12 H12C . . 107.7(18) ?

loop_
_geom_bond_atom_site_label_1
_geom_bond_atom_site_label_2
_geom_bond_site_symmetry_2
_geom_bond_distance
_geom_bond_publ_flag
S1 O3 . 1.4468(11) ?
S1 O5 . 1.4531(11) ?
S1 O4 . 1.4709(11) ?
S1 C4 . 1.7865(14) ?
O1 N1 . 1.226(2) ?
O2 N1 . 1.2233(19) ?
N1 C1 . 1.4738(19) ?
C1 C2 . 1.386(2) ?
C1 C6 . 1.391(2) ?
C2 C3 . 1.394(2) ?
C2 H2A . 0.96(2) ?
C3 C4 . 1.387(2) ?
C3 H3A . 1.015(19) ?
C4 C5 . 1.402(2) ?
C5 C6 . 1.388(2) ?
C5 H5A . 1.01(2) ?
C6 H6A . 0.96(2) ?
N2 C9 . 1.5087(19) ?
N2 C7 . 1.5101(19) ?
N2 C11 . 1.5110(19) ?
N2 H1N2 . 0.95(2) ?
C7 C8 . 1.513(2) ?
C7 H7A . 0.97(2) ?
C7 H7B . 1.00(2) ?
C8 H8A . 0.97(2) ?
C8 H8B . 1.01(2) ?
C8 H8C . 1.03(2) ?
C9 C10 . 1.512(2) ?
C9 H9A . 0.99(2) ?
C9 H9B . 0.97(2) ?
C10 H10A . 0.97(2) ?
C10 H10B . 0.96(2) ?
C10 H10C . 0.92(3) ?
C11 C12 . 1.516(2) ?
C11 H11A . 0.943(18) ?
C11 H11B . 1.014(19) ?
C12 H12A . 0.99(2) ?
C12 H12B . 0.93(2) ?
C12 H12C . 0.98(2) ?

loop_
_geom_hbond_atom_site_label_D
_geom_hbond_atom_site_label_H
_geom_hbond_atom_site_label_A
_geom_hbond_site_symmetry_A
_geom_hbond_distance_DH
_geom_hbond_distance_HA
_geom_hbond_distance_DA
_geom_hbond_angle_DHA
_geom_hbond_publ_flag
N2 H1N2 O4 . 0.95(2) 1.86(2) 2.7899(17) 166(2) yes
C2 H2A O5 8_655 0.96(2) 2.485(19) 3.1000(19) 121.7(14) yes
C7 H7B O4 8_765 1.00(2) 2.50(2) 3.4081(19) 151.3(16) yes
C10 H10B O3 1_655 0.96(2) 2.59(2) 3.461(2) 151.1(18) yes
C12 H12A O5 1_655 0.99(2) 2.60(2) 3.559(2) 164.1(16) yes

loop_
_geom_torsion_atom_site_label_1
_geom_torsion_atom_site_label_2
_geom_torsion_atom_site_label_3
_geom_torsion_atom_site_label_4
_geom_torsion_site_symmetry_1
_geom_torsion_site_symmetry_2
_geom_torsion_site_symmetry_3
_geom_torsion_site_symmetry_4
_geom_torsion
_geom_torsion_publ_flag
O2 N1 C1 C2 . . . . -176.81(16) ?
O1 N1 C1 C2 . . . . 2.8(2) ?
O2 N1 C1 C6 . . . . 3.1(2) ?
O1 N1 C1 C6 . . . . -177.33(18) ?
C6 C1 C2 C3 . . . . -0.9(2) ?
N1 C1 C2 C3 . . . . 178.93(14) ?
C1 C2 C3 C4 . . . . 0.8(2) ?
C2 C3 C4 C5 . . . . -0.1(2) ?
C2 C3 C4 S1 . . . . 179.10(11) ?
O3 S1 C4 C3 . . . . 19.67(13) ?
O5 S1 C4 C3 . . . . 142.05(12) ?
O4 S1 C4 C3 . . . . -100.09(12) ?
O3 S1 C4 C5 . . . . -161.10(12) ?
O5 S1 C4 C5 . . . . -38.73(14) ?
O4 S1 C4 C5 . . . . 79.13(13) ?
C3 C4 C5 C6 . . . . -0.4(2) ?
S1 C4 C5 C6 . . . . -179.65(12) ?
C4 C5 C6 C1 . . . . 0.3(2) ?
C2 C1 C6 C5 . . . . 0.4(3) ?
N1 C1 C6 C5 . . . . -179.46(15) ?
C9 N2 C7 C8 . . . . -179.61(14) ?
C11 N2 C7 C8 . . . . 52.33(18) ?
C7 N2 C9 C10 . . . . 154.66(14) ?
C11 N2 C9 C10 . . . . -76.86(17) ?
C9 N2 C11 C12 . . . . -66.52(16) ?
C7 N2 C11 C12 . . . . 59.96(17) ?
